data_4077482
loop_
_publ_author_name
'Gr\"oger, Gunther'
'Behrens, Ulrich'
'Olbrich, Falk'

_publ_section_title
;
 Monomeric and Dimeric Cyclooctyne-Stabilized Complexes of Copper(I)1
;
_journal_issue 17
_journal_name_full Organometallics
_journal_page_first 3354
_journal_paper_doi 10.1021/om000079g
_journal_volume 19
_journal_year 2000
_chemical_formula_sum 'C16 H24 Cl2 Cu2'
_chemical_formula_weight 414.34
_chemical_name_common '[CuCl(coct)]2'
_chemical_name_systematic
; 
 bis(chloro-cyclooctyne-copper)
;
_space_group_IT_number 2
_symmetry_cell_setting triclinic
_symmetry_space_group_name_Hall '-P 1'
_symmetry_space_group_name_H-M 'P -1'
_atom_sites_solution_hydrogens geom
_atom_sites_solution_primary direct
_atom_sites_solution_secondary difmap
_audit_creation_method SHELXL-97
_cell_angle_alpha 83.21(1)
_cell_angle_beta 89.00(2)
_cell_angle_gamma 82.02(2)
_cell_formula_units_Z 1
_cell_length_a 5.273(1)
_cell_length_b 7.620(2)
_cell_length_c 10.972(2)
_cell_measurement_reflns_used 20
_cell_measurement_temperature 173(2)
_cell_measurement_theta_max 22.3
_cell_measurement_theta_min 10.9
_cell_volume 433.53(16)
_computing_cell_refinement 'Siemens XSCANS'
_computing_data_collection 'Siemens XSCANS'
_computing_data_reduction 'Siemens XSCANS'
_computing_molecular_graphics 'SHELXTL PLUS (Siemens, 1992)'
_computing_publication_material 'SHELXL-97 (Sheldrick, 1997)'
_computing_structure_refinement 'SHELXL-97 (Sheldrick, 1997)'
_computing_structure_solution 'SHELXS-97 (Sheldrick, 1997)'
_diffrn_ambient_temperature 173(2)
_diffrn_measured_fraction_theta_full 0.999
_diffrn_measured_fraction_theta_max 0.999
_diffrn_measurement_device_type 'Siemens P4'
_diffrn_measurement_method 2theta/omega
_diffrn_radiation_monochromator graphite
_diffrn_radiation_source 'fine-focus sealed tube'
_diffrn_radiation_type MoK\a
_diffrn_radiation_wavelength 0.71073
_diffrn_reflns_av_R_equivalents 0.0208
_diffrn_reflns_av_sigmaI/netI 0.0283
_diffrn_reflns_limit_h_max 6
_diffrn_reflns_limit_h_min -5
_diffrn_reflns_limit_k_max 9
_diffrn_reflns_limit_k_min -9
_diffrn_reflns_limit_l_max 14
_diffrn_reflns_limit_l_min -14
_diffrn_reflns_number 3779
_diffrn_reflns_theta_full 27.51
_diffrn_reflns_theta_max 27.51
_diffrn_reflns_theta_min 2.72
_diffrn_standards_decay_% 0
_diffrn_standards_interval_count 197
_diffrn_standards_number 3
_exptl_absorpt_coefficient_mu 2.748
_exptl_absorpt_correction_T_max 0.6094
_exptl_absorpt_correction_T_min 0.1911
_exptl_absorpt_correction_type refdelf
_exptl_absorpt_process_details 'DIFABS (Stuart & Walker, 1983)'
_exptl_crystal_colour colourless
_exptl_crystal_density_diffrn 1.587
_exptl_crystal_density_meas ?
_exptl_crystal_density_method 'not measured'
_exptl_crystal_description needle
_exptl_crystal_F_000 212
_exptl_crystal_size_max 0.9
_exptl_crystal_size_mid 0.3
_exptl_crystal_size_min 0.2
_refine_diff_density_max 0.401
_refine_diff_density_min -0.587
_refine_diff_density_rms 0.079
_refine_ls_extinction_method none
_refine_ls_goodness_of_fit_ref 1.088
_refine_ls_hydrogen_treatment 'riding model'
_refine_ls_matrix_type full
_refine_ls_number_parameters 92
_refine_ls_number_reflns 1981
_refine_ls_number_restraints 0
_refine_ls_restrained_S_all 1.088
_refine_ls_R_factor_all 0.0305
_refine_ls_R_factor_gt 0.0284
_refine_ls_shift/su_max 0.001
_refine_ls_shift/su_mean 0.000
_refine_ls_structure_factor_coef Fsqd
_refine_ls_weighting_details 'w=1/[\s^2^(Fo^2^)+(0.0405P)^2^+0.2208P] where P=(Fo^2^+2Fc^2^)/3'
_refine_ls_weighting_scheme calc
_refine_ls_wR_factor_gt 0.0772
_refine_ls_wR_factor_ref 0.0786
_reflns_number_gt 1861
_reflns_number_total 1981
_reflns_threshold_expression >2sigma(I)
_cod_data_source_file om000079g.cif
_cod_data_source_block CuCl(coct)
_cod_depositor_comments
;
The following automatic conversions were performed:

'_exptl_crystal_density_meas' value 'not determined' was changed to
'?' - the value is perceived as not measured.

Automatic conversion script
Id: cif_fix_values 3008 2015-01-20 13:52:24Z robertas 

The following automatic conversions were performed:

'_refine_ls_weighting_scheme' value 'calc
w=1/[\s^2^(Fo^2^)+(0.0405P)^2^+0.2208P] where P=(Fo^2^+2Fc^2^)/3' was
changed to 'calc'. New tag '_refine_ls_weighting_details' was
created. The value of the new tag was set to
'w=1/[\s^2^(Fo^2^)+(0.0405P)^2^+0.2208P] where P=(Fo^2^+2Fc^2^)/3'.

Automatic conversion script
Id: cif_fix_values 3143 2015-03-26 13:38:13Z robertas 
;
_cod_original_cell_volume 433.5(2)
_cod_original_sg_symbol_H-M P-1
_cod_database_code 4077482

loop_
_symmetry_equiv_pos_as_xyz
'x, y, z'
'-x, -y, -z'

loop_
_atom_site_label
_atom_site_type_symbol
_atom_site_fract_x
_atom_site_fract_y
_atom_site_fract_z
_atom_site_U_iso_or_equiv
_atom_site_adp_type
_atom_site_occupancy
_atom_site_calc_flag
_atom_site_refinement_flags
Cu1 Cu 0.22519(5) 0.43020(3) 0.57672(2) 0.02890(11) Uani 1 d .
Cl1 Cl 0.01764(10) 0.29698(6) 0.44245(5) 0.03242(14) Uani 1 d .
C1 C 0.4919(4) 0.2658(3) 0.6732(2) 0.0302(4) Uani 1 d .
C2 C 0.4766(4) 0.4135(3) 0.70958(19) 0.0291(4) Uani 1 d .
C3 C 0.5303(4) 0.5422(3) 0.7922(2) 0.0330(4) Uani 1 d .
H3A H 0.3837 0.5647 0.8484 0.044(2) Uiso 1 calc R
H3B H 0.5541 0.6568 0.7435 0.044(2) Uiso 1 calc R
C4 C 0.7725(4) 0.4684(3) 0.8666(2) 0.0349(5) Uani 1 d .
H4A H 0.7831 0.5420 0.9344 0.044(2) Uiso 1 calc R
H4B H 0.9232 0.4817 0.8129 0.044(2) Uiso 1 calc R
C5 C 0.7887(5) 0.2722(3) 0.9212(2) 0.0371(5) Uani 1 d .
H5A H 0.6135 0.2483 0.9447 0.044(2) Uiso 1 calc R
H5B H 0.8911 0.2559 0.9975 0.044(2) Uiso 1 calc R
C6 C 0.9055(4) 0.1291(3) 0.8386(2) 0.0354(5) Uani 1 d .
H6A H 0.9784 0.1913 0.7646 0.044(2) Uiso 1 calc R
H6B H 1.0493 0.0530 0.8839 0.044(2) Uiso 1 calc R
C7 C 0.7251(5) 0.0068(3) 0.7965(2) 0.0353(5) Uani 1 d .
H7A H 0.5918 -0.0086 0.8600 0.044(2) Uiso 1 calc R
H7B H 0.8241 -0.1120 0.7901 0.044(2) Uiso 1 calc R
C8 C 0.5928(5) 0.0754(3) 0.6727(2) 0.0363(5) Uani 1 d .
H8A H 0.7169 0.0604 0.6047 0.044(2) Uiso 1 calc R
H8B H 0.4512 0.0065 0.6605 0.044(2) Uiso 1 calc R

loop_
_atom_site_aniso_label
_atom_site_aniso_U_11
_atom_site_aniso_U_22
_atom_site_aniso_U_33
_atom_site_aniso_U_23
_atom_site_aniso_U_13
_atom_site_aniso_U_12
Cu1 0.02783(16) 0.02942(16) 0.02949(15) -0.00484(10) 0.00048(10) -0.00290(10)
Cl1 0.0370(3) 0.0269(2) 0.0339(3) -0.00894(19) -0.0010(2) -0.0016(2)
C1 0.0259(10) 0.0309(10) 0.0338(10) -0.0040(8) -0.0003(8) -0.0034(8)
C2 0.0224(9) 0.0307(10) 0.0343(10) -0.0029(8) -0.0005(8) -0.0042(7)
C3 0.0323(11) 0.0293(10) 0.0385(11) -0.0077(8) 0.0019(9) -0.0052(8)
C4 0.0357(12) 0.0338(11) 0.0381(11) -0.0061(9) -0.0029(9) -0.0132(9)
C5 0.0450(13) 0.0348(11) 0.0325(10) -0.0028(9) -0.0019(9) -0.0102(9)
C6 0.0314(11) 0.0353(11) 0.0387(11) -0.0011(9) -0.0012(9) -0.0039(9)
C7 0.0405(12) 0.0266(10) 0.0380(11) -0.0007(8) 0.0027(9) -0.0051(8)
C8 0.0407(12) 0.0282(10) 0.0407(12) -0.0084(9) -0.0019(9) -0.0040(9)

loop_
_atom_type_symbol
_atom_type_description
_atom_type_scat_dispersion_real
_atom_type_scat_dispersion_imag
_atom_type_scat_source
C C 0.0033 0.0016 'International Tables Vol C Tables 4.2.6.8 and 6.1.1.4'
H H 0.0000 0.0000 'International Tables Vol C Tables 4.2.6.8 and 6.1.1.4'
Cl Cl 0.1484 0.1585 'International Tables Vol C Tables 4.2.6.8 and 6.1.1.4'
Cu Cu 0.3201 1.2651 'International Tables Vol C Tables 4.2.6.8 and 6.1.1.4'

loop_
_geom_angle_atom_site_label_1
_geom_angle_atom_site_label_2
_geom_angle_atom_site_label_3
_geom_angle
_geom_angle_site_symmetry_1
_geom_angle_site_symmetry_3
C2 Cu1 C1 36.30(9) . .
C2 Cu1 Cl1 149.87(6) . .
C1 Cu1 Cl1 113.71(7) . .
C2 Cu1 Cl1 110.11(6) . 2_566
C1 Cu1 Cl1 146.11(7) . 2_566
Cl1 Cu1 Cl1 99.33(2) . 2_566
C2 Cu1 Cu1 158.85(6) . 2_566
C1 Cu1 Cu1 162.33(7) . 2_566
Cl1 Cu1 Cu1 49.849(18) . 2_566
Cl1 Cu1 Cu1 49.485(15) 2_566 2_566
Cu1 Cl1 Cu1 80.67(2) . 2_566
C2 C1 C8 155.0(2) . .
C2 C1 Cu1 71.37(14) . .
C8 C1 Cu1 133.58(17) . .
C1 C2 C3 155.4(2) . .
C1 C2 Cu1 72.33(14) . .
C3 C2 Cu1 131.87(16) . .
C2 C3 C4 109.76(18) . .
C3 C4 C5 115.12(18) . .
C4 C5 C6 117.10(19) . .
C7 C6 C5 117.02(19) . .
C6 C7 C8 114.42(19) . .
C1 C8 C7 108.57(18) . .

loop_
_geom_bond_atom_site_label_1
_geom_bond_atom_site_label_2
_geom_bond_distance
_geom_bond_site_symmetry_2
Cu1 C2 1.968(2) .
Cu1 C1 1.979(2) .
Cu1 Cl1 2.2620(6) .
Cu1 Cl1 2.2742(7) 2_566
Cu1 Cu1 2.9360(6) 2_566
Cl1 Cu1 2.2743(7) 2_566
C1 C2 1.230(3) .
C1 C8 1.475(3) .
C2 C3 1.469(3) .
C3 C4 1.531(3) .
C4 C5 1.535(3) .
C5 C6 1.555(3) .
C6 C7 1.533(3) .
C7 C8 1.539(3) .
